data_2220561
loop_
_publ_author_name
'Wu, Chuanbing'

_publ_section_title
;
 3-(3-Nitrobenzylidene)pentane-2,4-dione
;
_journal_coeditor_code IS2374
_journal_issue 1
_journal_name_full 'Acta Crystallographica Section E'
_journal_page_first o210
_journal_paper_doi 10.1107/S1600536808043456
_journal_volume 65
_journal_year 2009
_chemical_formula_iupac 'C12 H11 N O4'
_chemical_formula_moiety 'C12 H11 N O4'
_chemical_formula_sum 'C12 H11 N O4'
_chemical_formula_weight 233.22
_chemical_name_systematic
;
3-(3-Nitrobenzylidene)pentane-2,4-dione
;
_space_group_IT_number 14
_symmetry_cell_setting monoclinic
_symmetry_space_group_name_Hall '-P 2ybc'
_symmetry_space_group_name_H-M 'P 1 21/c 1'
_atom_sites_solution_hydrogens geom
_atom_sites_solution_primary direct
_atom_sites_solution_secondary difmap
_audit_creation_method SHELXL-97
_cell_angle_alpha 90.00
_cell_angle_beta 114.1170(10)
_cell_angle_gamma 90.00
_cell_formula_units_Z 4
_cell_length_a 16.0634(9)
_cell_length_b 5.2470(3)
_cell_length_c 14.9774(9)
_cell_measurement_reflns_used 1131
_cell_measurement_temperature 298(2)
_cell_measurement_theta_max 24.32
_cell_measurement_theta_min 2.73
_cell_volume 1152.18(12)
_computing_cell_refinement 'SAINT (Bruker, 1999)'
_computing_data_collection 'SMART (Bruker, 1997)'
_computing_data_reduction 'SAINT (Bruker, 1999)'
_computing_molecular_graphics 'SHELXTL (Sheldrick, 2008)'
_computing_publication_material 'SHELXTL (Sheldrick, 2008)'
_computing_structure_refinement 'SHELXL97 (Sheldrick, 2008)'
_computing_structure_solution 'SHELXS97 (Sheldrick, 2008)'
_diffrn_ambient_temperature 298(2)
_diffrn_measured_fraction_theta_full 0.985
_diffrn_measured_fraction_theta_max 0.985
_diffrn_measurement_device_type 'Bruker SMART 4K CCD area-detector'
_diffrn_measurement_method '\f and \w'
_diffrn_radiation_monochromator graphite
_diffrn_radiation_source 'fine-focus sealed tube'
_diffrn_radiation_type MoK\a
_diffrn_radiation_wavelength 0.71073
_diffrn_reflns_av_R_equivalents 0.0477
_diffrn_reflns_av_sigmaI/netI 0.0606
_diffrn_reflns_limit_h_max 17
_diffrn_reflns_limit_h_min -19
_diffrn_reflns_limit_k_max 6
_diffrn_reflns_limit_k_min -6
_diffrn_reflns_limit_l_max 17
_diffrn_reflns_limit_l_min -11
_diffrn_reflns_number 4779
_diffrn_reflns_theta_full 25.00
_diffrn_reflns_theta_max 25.00
_diffrn_reflns_theta_min 2.73
_exptl_absorpt_coefficient_mu 0.102
_exptl_absorpt_correction_type none
_exptl_crystal_colour colorless
_exptl_crystal_density_diffrn 1.344
_exptl_crystal_density_method 'not measured'
_exptl_crystal_description block
_exptl_crystal_F_000 488
_exptl_crystal_size_max 0.20
_exptl_crystal_size_mid 0.10
_exptl_crystal_size_min 0.10
_refine_diff_density_max 0.209
_refine_diff_density_min -0.165
_refine_ls_extinction_method none
_refine_ls_goodness_of_fit_ref 1.074
_refine_ls_hydrogen_treatment constr
_refine_ls_matrix_type full
_refine_ls_number_parameters 156
_refine_ls_number_reflns 1998
_refine_ls_number_restraints 0
_refine_ls_restrained_S_all 1.074
_refine_ls_R_factor_all 0.1008
_refine_ls_R_factor_gt 0.0681
_refine_ls_shift/su_max 0.015
_refine_ls_shift/su_mean 0.001
_refine_ls_structure_factor_coef Fsqd
_refine_ls_weighting_details 'calc w=1/[\s^2^(Fo^2^)+(0.085P)^2^+0.2322P] where P=(Fo^2^+2Fc^2^)/3'
_refine_ls_weighting_scheme calc
_refine_ls_wR_factor_gt 0.1598
_refine_ls_wR_factor_ref 0.1707
_reflns_number_gt 1400
_reflns_number_total 1998
_reflns_threshold_expression I>2\s(I)
_cod_data_source_file is2374.cif
_cod_data_source_block I
_cod_depositor_comments
;
The following automatic conversions were performed:
'_symmetry_cell_setting' value 'Monoclinic' changed to 'monoclinic'
according to '/home/saulius/struct/CIF-dictionaries/cif_core.dic'
dictionary named 'cif_core.dic' version 2.4.1 from 2010-06-29.

Automatic conversion script
Id: cif_fix_enum 1527 2010-12-29 10:47:43Z saulius 

The following automatic conversions were performed:

'_symmetry_cell_setting' value 'Monoclinic' changed to 'monoclinic'
according to /home/saulius/struct/CIF-dictionaries/cif_core.dic
dictionary named 'cif_core.dic' version 2.4.1 from 2010-06-29.

Automatic conversion script
Id: cif_fix_values 1715 2011-07-08 13:25:40Z adriana 
;
_cod_original_sg_symbol_H-M 'P 21/c'
_cod_database_code 2220561
_cod_database_fobs_code 2220561

loop_
_symmetry_equiv_pos_as_xyz
'x, y, z'
'-x, y+1/2, -z+1/2'
'-x, -y, -z'
'x, -y-1/2, z-1/2'

loop_
_atom_site_type_symbol
_atom_site_label
_atom_site_fract_x
_atom_site_fract_y
_atom_site_fract_z
_atom_site_U_iso_or_equiv
_atom_site_adp_type
_atom_site_calc_flag
_atom_site_refinement_flags
_atom_site_occupancy
_atom_site_disorder_assembly
_atom_site_disorder_group
C C1 0.37414(19) -0.0732(5) 0.46603(19) 0.0328(7) Uani d . 1 . .
C C2 0.31796(19) 0.1238(5) 0.4642(2) 0.0359(7) Uani d . 1 . .
C C3 0.30722(19) 0.1886(5) 0.54900(19) 0.0348(7) Uani d . 1 . .
C C4 0.3576(2) 0.0531(6) 0.6342(2) 0.0405(8) Uani d . 1 . .
C C5 0.4149(2) -0.1425(6) 0.6345(2) 0.0458(8) Uani d . 1 . .
C C6 0.4239(2) -0.2098(6) 0.5501(2) 0.0399(8) Uani d . 1 . .
C C7 0.2427(2) 0.3821(5) 0.5535(2) 0.0389(8) Uani d . 1 . .
C C8 0.1758(2) 0.5058(5) 0.4812(2) 0.0361(7) Uani d . 1 . .
C C9 0.1551(2) 0.4824(5) 0.3737(2) 0.0374(7) Uani d . 1 . .
C C10 0.0895(2) 0.2825(6) 0.3165(2) 0.0536(9) Uani d . 1 . .
C C11 0.1120(2) 0.6808(6) 0.5006(2) 0.0434(8) Uani d . 1 . .
C C12 0.1252(3) 0.7457(7) 0.6020(2) 0.0606(10) Uani d . 1 . .
H H2 0.2871 0.2142 0.4066 0.043 Uiso calc R 1 . .
H H4 0.3524 0.0957 0.6919 0.049 Uiso calc R 1 . .
H H5 0.4478 -0.2299 0.6923 0.055 Uiso calc R 1 . .
H H6 0.4621 -0.3426 0.5496 0.048 Uiso calc R 1 . .
H H7 0.2494 0.4254 0.6163 0.047 Uiso calc R 1 . .
H H10A 0.0808 0.2920 0.2492 0.080 Uiso calc R 1 . .
H H10B 0.0322 0.3087 0.3211 0.080 Uiso calc R 1 . .
H H10C 0.1132 0.1177 0.3423 0.080 Uiso calc R 1 . .
H H12A 0.0831 0.8774 0.6004 0.091 Uiso calc R 1 . .
H H12B 0.1865 0.8045 0.6380 0.091 Uiso calc R 1 . .
H H12C 0.1146 0.5971 0.6333 0.091 Uiso calc R 1 . .
O O1 0.34549(17) -0.0057(5) 0.30328(15) 0.0605(7) Uani d . 1 . .
O O2 0.4208(2) -0.3406(5) 0.37212(17) 0.0735(9) Uani d . 1 . .
O O3 0.19108(17) 0.6251(4) 0.33704(16) 0.0612(7) Uani d . 1 . .
O O4 0.04744(19) 0.7640(5) 0.43075(17) 0.0764(9) Uani d . 1 . .
N N1 0.38064(17) -0.1449(5) 0.37404(18) 0.0446(7) Uani d . 1 . .

loop_
_atom_site_aniso_label
_atom_site_aniso_U_11
_atom_site_aniso_U_22
_atom_site_aniso_U_33
_atom_site_aniso_U_12
_atom_site_aniso_U_13
_atom_site_aniso_U_23
C1 0.0375(16) 0.0307(15) 0.0255(15) -0.0020(13) 0.0081(12) 0.0000(12)
C2 0.0389(18) 0.0356(17) 0.0271(15) 0.0044(14) 0.0073(13) 0.0059(13)
C3 0.0415(18) 0.0329(16) 0.0252(15) 0.0022(14) 0.0086(13) 0.0008(12)
C4 0.0454(19) 0.0436(18) 0.0279(16) 0.0054(16) 0.0101(14) 0.0034(13)
C5 0.053(2) 0.0437(19) 0.0331(18) 0.0134(16) 0.0098(15) 0.0120(14)
C6 0.0411(18) 0.0362(17) 0.0372(17) 0.0087(14) 0.0106(14) 0.0055(13)
C7 0.0489(19) 0.0360(17) 0.0276(15) 0.0043(15) 0.0113(14) 0.0002(13)
C8 0.0436(18) 0.0282(15) 0.0318(16) 0.0010(14) 0.0106(13) -0.0005(12)
C9 0.0459(19) 0.0255(15) 0.0337(17) 0.0109(14) 0.0090(14) 0.0030(13)
C10 0.060(2) 0.049(2) 0.0380(18) -0.0040(17) 0.0067(16) -0.0081(15)
C11 0.051(2) 0.0351(17) 0.0397(18) 0.0093(16) 0.0144(16) 0.0029(15)
C12 0.067(2) 0.069(2) 0.049(2) 0.024(2) 0.0270(19) -0.0043(18)
O1 0.0875(19) 0.0624(16) 0.0339(13) 0.0208(14) 0.0272(13) 0.0112(12)
O2 0.099(2) 0.0719(18) 0.0522(15) 0.0440(16) 0.0329(14) -0.0027(13)
O3 0.0875(19) 0.0539(15) 0.0387(13) -0.0124(14) 0.0223(13) 0.0093(11)
O4 0.085(2) 0.080(2) 0.0463(15) 0.0496(16) 0.0092(14) 0.0050(13)
N1 0.0504(17) 0.0471(16) 0.0372(15) 0.0072(14) 0.0187(13) -0.0009(13)

loop_
_atom_type_symbol
_atom_type_description
_atom_type_scat_dispersion_real
_atom_type_scat_dispersion_imag
_atom_type_scat_source
C C 0.0033 0.0016 'International Tables Vol C Tables 4.2.6.8 and 6.1.1.4'
H H 0.0000 0.0000 'International Tables Vol C Tables 4.2.6.8 and 6.1.1.4'
N N 0.0061 0.0033 'International Tables Vol C Tables 4.2.6.8 and 6.1.1.4'
O O 0.0106 0.0060 'International Tables Vol C Tables 4.2.6.8 and 6.1.1.4'

loop_
_geom_angle_atom_site_label_1
_geom_angle_atom_site_label_2
_geom_angle_atom_site_label_3
_geom_angle_site_symmetry_1
_geom_angle_site_symmetry_3
_geom_angle
_geom_angle_publ_flag
C1 C6 H6 . . 121.2 ?
C1 C2 C3 . . 119.6(3) ?
C1 C2 H2 . . 120.2 ?
C2 C3 C4 . . 117.9(3) ?
C2 C3 C7 . . 124.2(2) ?
C2 C1 C6 . . 122.8(3) ?
C2 C1 N1 . . 118.3(2) ?
C3 C2 H2 . . 120.2 ?
C3 C7 H7 . . 114.9 ?
C3 C4 H4 . . 119.3 ?
C4 C3 C7 . . 117.8(3) ?
C4 C5 H5 . . 119.7 ?
C5 C6 C1 . . 117.7(3) ?
C5 C6 H6 . . 121.1 ?
C5 C4 C3 . . 121.4(3) ?
C5 C4 H4 . . 119.3 ?
C6 C1 N1 . . 118.9(3) ?
C6 C5 C4 . . 120.6(3) ?
C6 C5 H5 . . 119.7 ?
C7 C8 C11 . . 121.9(3) ?
C7 C8 C9 . . 125.2(3) ?
C8 C7 C3 . . 130.1(3) ?
C8 C7 H7 . . 114.9 ?
C9 C10 H10A . . 109.5 ?
C9 C10 H10B . . 109.5 ?
C9 C10 H10C . . 109.5 ?
C10 C9 C8 . . 117.8(3) ?
C11 C8 C9 . . 112.9(2) ?
C11 C12 H12A . . 109.5 ?
C11 C12 H12B . . 109.5 ?
C11 C12 H12C . . 109.5 ?
C12 C11 C8 . . 121.2(3) ?
H10A C10 H10B . . 109.5 ?
H10A C10 H10C . . 109.5 ?
H10B C10 H10C . . 109.5 ?
H12A C12 H12B . . 109.5 ?
H12A C12 H12C . . 109.5 ?
H12B C12 H12C . . 109.5 ?
O1 N1 O2 . . 123.1(3) ?
O1 N1 C1 . . 118.4(2) ?
O2 N1 C1 . . 118.5(3) ?
O3 C9 C10 . . 122.4(3) ?
O3 C9 C8 . . 119.8(3) ?
O4 C11 C12 . . 120.9(3) ?
O4 C11 C8 . . 117.8(3) ?

loop_
_geom_bond_atom_site_label_1
_geom_bond_atom_site_label_2
_geom_bond_site_symmetry_2
_geom_bond_distance
_geom_bond_publ_flag
C1 C6 . 1.384(4) ?
C2 C1 . 1.365(4) ?
C2 H2 . 0.9300 ?
C3 C2 . 1.392(4) ?
C3 C4 . 1.394(4) ?
C3 C7 . 1.472(4) ?
C4 C5 . 1.377(4) ?
C4 H4 . 0.9300 ?
C5 C6 . 1.376(4) ?
C5 H5 . 0.9300 ?
C6 H6 . 0.9300 ?
C7 H7 . 0.9300 ?
C8 C7 . 1.341(4) ?
C8 C11 . 1.490(4) ?
C8 C9 . 1.511(4) ?
C9 C10 . 1.485(4) ?
C10 H10A . 0.9600 ?
C10 H10B . 0.9600 ?
C10 H10C . 0.9600 ?
C11 C12 . 1.486(4) ?
C12 H12A . 0.9600 ?
C12 H12B . 0.9600 ?
C12 H12C . 0.9600 ?
O3 C9 . 1.206(4) ?
O4 C11 . 1.214(3) ?
N1 O1 . 1.219(3) ?
N1 O2 . 1.219(3) ?
N1 C1 . 1.472(4) ?

loop_
_geom_hbond_atom_site_label_D
_geom_hbond_atom_site_label_H
_geom_hbond_atom_site_label_A
_geom_hbond_site_symmetry_A
_geom_hbond_distance_DH
_geom_hbond_distance_HA
_geom_hbond_distance_DA
_geom_hbond_angle_DHA
C6 H6 O2 3_646 0.93 2.42 3.282(4) 153

loop_
_geom_torsion_atom_site_label_1
_geom_torsion_atom_site_label_2
_geom_torsion_atom_site_label_3
_geom_torsion_atom_site_label_4
_geom_torsion_site_symmetry_1
_geom_torsion_site_symmetry_2
_geom_torsion_site_symmetry_3
_geom_torsion_site_symmetry_4
_geom_torsion
_geom_torsion_publ_flag
C2 C1 C6 C5 . . . . 0.5(5) ?
C2 C3 C4 C5 . . . . -1.3(5) ?
C2 C3 C7 C8 . . . . 9.8(5) ?
C3 C2 C1 C6 . . . . -1.9(5) ?
C3 C2 C1 N1 . . . . 177.1(2) ?
C3 C4 C5 C6 . . . . -0.1(5) ?
C4 C5 C6 C1 . . . . 0.5(5) ?
C4 C3 C2 C1 . . . . 2.3(4) ?
C4 C3 C7 C8 . . . . -167.0(3) ?
C7 C3 C4 C5 . . . . 175.7(3) ?
C7 C8 C9 O3 . . . . -90.5(4) ?
C7 C3 C2 C1 . . . . -174.5(3) ?
C7 C8 C9 C10 . . . . 90.1(4) ?
C7 C8 C11 O4 . . . . -172.3(3) ?
C7 C8 C11 C12 . . . . 6.0(5) ?
C9 C8 C11 O4 . . . . 6.7(4) ?
C9 C8 C11 C12 . . . . -175.1(3) ?
C9 C8 C7 C3 . . . . -4.2(5) ?
C11 C8 C7 C3 . . . . 174.6(3) ?
C11 C8 C9 O3 . . . . 90.6(4) ?
C11 C8 C9 C10 . . . . -88.8(3) ?
O1 N1 C1 C2 . . . . 9.6(4) ?
O1 N1 C1 C6 . . . . -171.4(3) ?
O2 N1 C1 C6 . . . . 8.7(4) ?
O2 N1 C1 C2 . . . . -170.3(3) ?
N1 C1 C6 C5 . . . . -178.5(3) ?

loop_
_cod_related_entry_id
_cod_related_entry_database
_cod_related_entry_code
1 ChemSpider 86658
